data_1558875
loop_
_publ_author_name
'Cadman, Laura K.'
'Mahon, Mary F.'
'Burrows, Andrew D.'

_publ_section_title
;
 Inclusion of viologen cations leads to switchable metal-organic
 frameworks.
;
_journal_name_full 'Faraday discussions'
_journal_page_first 414
_journal_page_last 430
_journal_paper_doi 10.1039/c9fd00137a
_journal_volume 225
_journal_year 2021
_chemical_formula_moiety '0.25(C128 H64 O64 Zn12), C9.6 H11.92 N0.8'
_chemical_formula_sum 'C44.2 H35.32 N2.6 O16.6 Zn3'
_chemical_formula_weight 1064.58
_space_group_crystal_system monoclinic
_space_group_IT_number 15
_space_group_name_Hall '-C 2yc'
_space_group_name_H-M_alt 'C 1 2/c 1'
_atom_sites_solution_hydrogens geom
_atom_sites_solution_primary iterative
_audit_creation_date 2016-03-22
_audit_creation_method 'CrysAlisPro 1.171.38.41 (Rigaku OD, 2015)'
_audit_update_record
;
2019-12-04 deposited with the CCDC.	2020-08-19 downloaded from the CCDC.
;
_cell_angle_alpha 90
_cell_angle_beta 96.453(3)
_cell_angle_gamma 90
_cell_formula_units_Z 4
_cell_length_a 32.7998(10)
_cell_length_b 9.7204(4)
_cell_length_c 18.3042(6)
_cell_measurement_reflns_used 4359
_cell_measurement_temperature 150.00(10)
_cell_measurement_theta_max 71.3700
_cell_measurement_theta_min 4.7460
_cell_volume 5798.9(4)
_computing_cell_refinement 'CrysAlisPro 1.171.38.41 (Rigaku OD, 2015)'
_computing_data_collection 'CrysAlisPro 1.171.38.41 (Rigaku OD, 2015)'
_computing_data_reduction 'CrysAlisPro 1.171.38.41 (Rigaku OD, 2015)'
_computing_molecular_graphics 'Olex2 (Dolomanov et al., 2009)'
_computing_publication_material 'Olex2 (Dolomanov et al., 2009)'
_computing_structure_refinement 'ShelXL (Sheldrick, 2015)'
_computing_structure_solution 'olex2.solve (Bourhis et al., 2015)'
_diffrn_ambient_environment N~2~
_diffrn_ambient_temperature 150.00(10)
_diffrn_detector 'CCD plate'
_diffrn_detector_area_resol_mean 8.1150
_diffrn_detector_type EosS2
_diffrn_measured_fraction_theta_full 0.998
_diffrn_measured_fraction_theta_max 0.975
_diffrn_measurement_device 'four-circle diffractometer'
_diffrn_measurement_device_type 'SuperNova, Dual, Cu at zero, EosS2'
_diffrn_measurement_method '\w scans'
_diffrn_radiation_monochromator mirror
_diffrn_radiation_probe x-ray
_diffrn_radiation_type 'Cu K\a'
_diffrn_radiation_wavelength 1.54184
_diffrn_reflns_av_R_equivalents 0.0366
_diffrn_reflns_av_unetI/netI 0.0656
_diffrn_reflns_Laue_measured_fraction_full 0.998
_diffrn_reflns_Laue_measured_fraction_max 0.975
_diffrn_reflns_limit_h_max 39
_diffrn_reflns_limit_h_min -40
_diffrn_reflns_limit_k_max 11
_diffrn_reflns_limit_k_min -7
_diffrn_reflns_limit_l_max 22
_diffrn_reflns_limit_l_min -18
_diffrn_reflns_number 13781
_diffrn_reflns_point_group_measured_fraction_full 0.998
_diffrn_reflns_point_group_measured_fraction_max 0.975
_diffrn_reflns_theta_full 67.684
_diffrn_reflns_theta_max 72.85
_diffrn_reflns_theta_min 2.71
_diffrn_source 'micro-focus sealed X-ray tube'
_diffrn_source_type 'SuperNova (Cu) X-ray Source'
_exptl_absorpt_correction_T_max 1.00000
_exptl_absorpt_correction_T_min 0.84472
_exptl_absorpt_correction_type multi-scan
_exptl_absorpt_process_details
;
CrysAlisPro 1.171.38.41 (Rigaku Oxford Diffraction, 2015)
Empirical absorption correction using spherical harmonics,
 implemented in SCALE3 ABSPACK scaling algorithm.
;
_exptl_crystal_colour orange-yellow
_exptl_crystal_density_diffrn 1.219
_exptl_crystal_description block
_exptl_crystal_F_000 2166
_exptl_crystal_size_max 0.104
_exptl_crystal_size_mid 0.073
_exptl_crystal_size_min 0.030
_refine_diff_density_max 1.311
_refine_diff_density_min -0.689
_refine_diff_density_rms 0.114
_refine_ls_extinction_method none
_refine_ls_goodness_of_fit_ref 1.055
_refine_ls_hydrogen_treatment constr
_refine_ls_matrix_type full
_refine_ls_number_parameters 292
_refine_ls_number_reflns 5632
_refine_ls_number_restraints 77
_refine_ls_restrained_S_all 1.077
_refine_ls_R_factor_all 0.0800
_refine_ls_R_factor_gt 0.0655
_refine_ls_shift/su_max 0.001
_refine_ls_shift/su_mean 0.000
_refine_ls_structure_factor_coef Fsqd
_refine_ls_weighting_details 'w=1/[\s^2^(Fo^2^)+(0.1170P)^2^+8.6579P] where P=(Fo^2^+2Fc^2^)/3'
_refine_ls_weighting_scheme calc
_refine_ls_wR_factor_gt 0.1912
_refine_ls_wR_factor_ref 0.2023
_reflns_Friedel_coverage 0.000
_reflns_number_gt 4409
_reflns_number_total 5632
_reflns_threshold_expression 'I > 2\s(I)'
_cod_data_source_file c9fd00137a2.cif
_cod_data_source_block s16lkc21-2-ht
_cod_depositor_comments 'Adding full bibliography for 1558875--1558878.cif.'
_cod_original_cell_volume 5798.9(3)
_cod_original_formula_sum 'C44.20 H35.32 N2.60 O16.60 Zn3'
_cod_database_code 1558875
_shelxl_version_number 2014-3
_shelx_space_group_comment
;
The symmetry employed for this shelxl refinement is uniquely defined
by the following loop, which should always be used as a source of
symmetry information in preference to the above space-group names.
They are only intended as comments.
;
_olex2_refinement_description
;
1. Fixed Uiso
 At 1.2 times of:
  All C(H) groups, All N(H) groups
 At 1.5 times of:
  All C(H,H,H) groups
2. Restrained distances
 O1-C1 \\sim O2-C1 \\sim O7-C13 \\sim O8-C13
 with sigma of 0.005
 O8-C15 \\sim O7-C16 \\sim O1-C3 \\sim O2-C7
 with sigma of 0.005
 O8-C14 \\sim O1-C2
 with sigma of 0.005
 C16-C13 \\sim C15-C13 \\sim C7-C1
 with sigma of 0.005
 N1-C22A \\sim N1-C22
 with sigma of 0.005
3. Uiso/Uaniso restraints and constraints
C17 \\sim C18 \\sim C19 \\sim C20 \\sim C21 \\sim N1 \\sim C22 \\sim C22A:
within 2A with sigma of 0.005 and sigma for terminal atoms of 0.003
Uanis(C22) \\sim Ueq: with sigma of 0.01 and sigma for terminal atoms of 0.01
4. Others
 Fixed Sof: N1(0.4) H1(0.36) C21(0.8) H21(0.8) C20(0.8) H20(0.8) C19(0.8)
 C18(0.8) H18(0.8) C17(0.8) H17(0.8) C22(0.44) H22A(0.44) H22B(0.44) H22C(0.44)
 C22A(0.36) H22D(0.36) H22E(0.36) H22F(0.36)
5.a Ternary CH refined with riding coordinates:
 N1(H1)
5.b Me refined with riding coordinates:
 C22(H22A,H22B,H22C), C22A(H22D,H22E,H22F)
5.c Aromatic/amide H refined with riding coordinates:
 C3(H3), C4(H4), C6(H6), C7(H7), C11(H11), C12(H12), C15(H15), C16(H16),
 C21(H21), C20(H20), C18(H18), C17(H17)
5.d Fitted hexagon refined as free rotating group:
 N1(C21,C20,C19,C18,C17)
;

loop_
_space_group_symop_operation_xyz
'x, y, z'
'-x, y, -z+1/2'
'x+1/2, y+1/2, z'
'-x+1/2, y+1/2, -z+1/2'
'-x, -y, -z'
'x, -y, z-1/2'
'-x+1/2, -y+1/2, -z'
'x+1/2, -y+1/2, z-1/2'

loop_
_atom_site_label
_atom_site_type_symbol
_atom_site_fract_x
_atom_site_fract_y
_atom_site_fract_z
_atom_site_U_iso_or_equiv
_atom_site_adp_type
_atom_site_occupancy
_atom_site_site_symmetry_order
_atom_site_calc_flag
_atom_site_refinement_flags_posn
_atom_site_refinement_flags_adp
_atom_site_refinement_flags_occupancy
_atom_site_disorder_assembly
_atom_site_disorder_group
Zn1 Zn 0.2500 0.7500 0.5000 0.0201(2) Uani 1 2 d S T P . .
Zn2 Zn 0.34802(2) 0.70206(6) 0.52485(3) 0.0244(2) Uani 1 1 d . . . . .
O1 O 0.34163(9) 0.8258(4) 0.60666(16) 0.0346(8) Uani 1 1 d D . . . .
O2 O 0.27317(9) 0.8174(3) 0.60145(15) 0.0273(7) Uani 1 1 d D . . . .
O3 O 0.28499(9) 1.1190(3) 0.94566(16) 0.0285(7) Uani 1 1 d . . . . .
O4 O 0.34810(10) 1.1939(4) 0.93212(18) 0.0403(9) Uani 1 1 d . . . . .
O5 O 0.29759(8) 0.5922(3) 0.50273(17) 0.0266(7) Uani 1 1 d . . . . .
O6 O 0.32318(12) 0.4823(4) 0.6050(2) 0.0495(10) Uani 1 1 d . . . . .
O7 O 0.40554(10) 0.6526(5) 0.5478(2) 0.0581(12) Uani 1 1 d D . . A 2
O8 O 0.38830(11) 0.5009(7) 0.4600(3) 0.097(2) Uani 1 1 d D . . A 2
C1 C 0.30795(9) 0.8495(5) 0.6312(2) 0.0295(10) Uani 1 1 d D . . . .
C2 C 0.30958(14) 0.9252(6) 0.7032(2) 0.0354(11) Uani 1 1 d D . . . .
C3 C 0.34667(16) 0.9770(7) 0.7365(3) 0.0563(19) Uani 1 1 d D . . . .
H3 H 0.3709 0.9656 0.7132 0.068 Uiso 1 1 calc R . . . .
C4 C 0.34862(16) 1.0439(8) 0.8024(3) 0.062(2) Uani 1 1 d . . . . .
H4 H 0.3739 1.0815 0.8238 0.074 Uiso 1 1 calc R . . . .
C5 C 0.31336(14) 1.0573(6) 0.8384(3) 0.0351(11) Uani 1 1 d . . . . .
C6 C 0.27646(14) 1.0047(6) 0.8052(3) 0.0360(12) Uani 1 1 d . . . . .
H6 H 0.2523 1.0134 0.8289 0.043 Uiso 1 1 calc R . . . .
C7 C 0.27486(13) 0.9407(5) 0.7387(2) 0.0353(11) Uani 1 1 d D . . . .
H7 H 0.2494 0.9062 0.7163 0.042 Uiso 1 1 calc R . . . .
C8 C 0.31559(13) 1.1285(5) 0.9104(2) 0.0306(10) Uani 1 1 d . . . . .
C9 C 0.29975(14) 0.4858(5) 0.5468(3) 0.0330(10) Uani 1 1 d . . . . .
C10 C 0.27325(13) 0.3650(5) 0.5228(3) 0.0293(10) Uani 1 1 d . . . . .
C11 C 0.27076(16) 0.2540(5) 0.5708(3) 0.0365(11) Uani 1 1 d . . . . .
H11 H 0.2849 0.2569 0.6190 0.044 Uiso 1 1 calc R . . . .
C12 C 0.25269(15) 0.3612(5) 0.4526(3) 0.0342(11) Uani 1 1 d . . . . .
H12 H 0.2545 0.4369 0.4203 0.041 Uiso 1 1 calc R . . . .
C13 C 0.41364(15) 0.5639(6) 0.5031(3) 0.0614(18) Uani 1 1 d D . . A 2
C14 C 0.45873(15) 0.5304(8) 0.5026(4) 0.0617(19) Uani 1 1 d D . . A 2
C15 C 0.46952(15) 0.4084(8) 0.4705(5) 0.076(2) Uani 1 1 d D . . A 2
H15 H 0.4491 0.3458 0.4500 0.091 Uiso 1 1 calc R . . A 2
C16 C 0.48838(12) 0.6202(8) 0.5310(4) 0.069(2) Uani 1 1 d D . . A 2
H16 H 0.4805 0.7039 0.5522 0.083 Uiso 1 1 calc R . . A 2
N1 N 0.3966(3) 0.4386(18) 0.7723(8) 0.171(4) Uani 0.4 1 d D U . . .
H1 H 0.3801 0.3628 0.7466 0.206 Uiso 0.36 1 calc R . . B 2
C21 C 0.4259(4) 0.3710(15) 0.8201(6) 0.179(4) Uani 0.8 1 d G U . C .
H21 H 0.4177 0.3160 0.8587 0.215 Uiso 0.8 1 calc R . . . .
C20 C 0.4673(4) 0.3840(14) 0.8113(6) 0.183(4) Uani 0.8 1 d G U . C .
H20 H 0.4873 0.3379 0.8440 0.220 Uiso 0.8 1 calc R . . . .
C19 C 0.4793(3) 0.4646(16) 0.7548(7) 0.186(4) Uani 0.8 1 d G U . C .
C18 C 0.4500(4) 0.5321(14) 0.7070(6) 0.187(4) Uani 0.8 1 d G U . C .
H18 H 0.4582 0.5872 0.6684 0.224 Uiso 0.8 1 calc R . . . .
C17 C 0.4086(4) 0.5191(15) 0.7158(6) 0.184(4) Uani 0.8 1 d G U . C .
H17 H 0.3886 0.5653 0.6831 0.221 Uiso 0.8 1 calc R . . . .
C22 C 0.3524(7) 0.446(4) 0.7823(15) 0.169(4) Uani 0.44 1 d D U . C 1
H22A H 0.3378 0.4985 0.7419 0.254 Uiso 0.44 1 calc R . . C 1
H22B H 0.3411 0.3524 0.7825 0.254 Uiso 0.44 1 calc R . . C 1
H22C H 0.3492 0.4909 0.8292 0.254 Uiso 0.44 1 calc R . . C 1
C22A C 0.3656(10) 0.539(4) 0.7919(18) 0.170(4) Uani 0.36 1 d D U . C 2
H22D H 0.3489 0.5699 0.7471 0.255 Uiso 0.36 1 calc R . . C 2
H22E H 0.3478 0.4949 0.8247 0.255 Uiso 0.36 1 calc R . . C 2
H22F H 0.3794 0.6179 0.8169 0.255 Uiso 0.36 1 calc R . . C 2

loop_
_atom_site_aniso_label
_atom_site_aniso_U_11
_atom_site_aniso_U_22
_atom_site_aniso_U_33
_atom_site_aniso_U_23
_atom_site_aniso_U_13
_atom_site_aniso_U_12
Zn1 0.0193(4) 0.0231(4) 0.0190(4) 0.0009(3) 0.0071(3) 0.0025(3)
Zn2 0.0207(3) 0.0292(4) 0.0243(3) -0.0007(2) 0.0070(2) 0.0071(2)
O1 0.0278(15) 0.049(2) 0.0289(16) -0.0154(16) 0.0101(13) 0.0001(15)
O2 0.0286(15) 0.0343(18) 0.0203(14) -0.0047(13) 0.0077(12) 0.0029(13)
O3 0.0324(16) 0.0270(17) 0.0281(16) -0.0071(14) 0.0131(13) -0.0005(13)
O4 0.0287(17) 0.065(3) 0.0287(17) -0.0177(17) 0.0099(14) -0.0082(16)
O5 0.0246(14) 0.0213(16) 0.0347(17) 0.0015(13) 0.0069(12) 0.0054(12)
O6 0.050(2) 0.035(2) 0.058(2) 0.0096(19) -0.0169(19) -0.0066(17)
O7 0.036(2) 0.074(3) 0.067(3) 0.013(2) 0.0145(19) 0.027(2)
O8 0.036(2) 0.133(5) 0.122(5) -0.036(4) 0.002(3) 0.017(3)
C1 0.033(2) 0.035(3) 0.022(2) -0.002(2) 0.0101(17) 0.001(2)
C2 0.029(2) 0.052(3) 0.027(2) -0.009(2) 0.0095(18) -0.001(2)
C3 0.029(2) 0.101(5) 0.043(3) -0.035(3) 0.019(2) -0.012(3)
C4 0.029(3) 0.111(6) 0.048(3) -0.044(4) 0.014(2) -0.016(3)
C5 0.031(2) 0.050(3) 0.026(2) -0.010(2) 0.0097(18) 0.001(2)
C6 0.024(2) 0.054(3) 0.032(2) -0.008(2) 0.0123(18) -0.005(2)
C7 0.025(2) 0.052(3) 0.030(2) -0.014(2) 0.0076(18) -0.004(2)
C8 0.025(2) 0.040(3) 0.027(2) -0.006(2) 0.0078(17) 0.0024(19)
C9 0.030(2) 0.028(3) 0.041(3) 0.003(2) 0.005(2) 0.0058(19)
C10 0.028(2) 0.022(2) 0.039(3) 0.0017(19) 0.0085(18) 0.0062(17)
C11 0.041(3) 0.033(3) 0.034(3) 0.003(2) -0.001(2) 0.004(2)
C12 0.047(3) 0.022(2) 0.035(3) 0.006(2) 0.008(2) 0.002(2)
C13 0.037(3) 0.069(5) 0.079(5) -0.002(4) 0.007(3) 0.017(3)
C14 0.029(3) 0.081(5) 0.076(4) -0.003(4) 0.009(3) 0.019(3)
C15 0.037(3) 0.074(5) 0.116(7) -0.023(5) 0.005(4) 0.006(3)
C16 0.044(3) 0.068(5) 0.098(6) -0.017(4) 0.015(3) 0.019(3)
N1 0.170(7) 0.249(8) 0.089(5) 0.048(6) -0.013(5) -0.052(7)
C21 0.176(7) 0.254(8) 0.102(5) 0.045(6) -0.003(6) -0.052(7)
C20 0.181(7) 0.261(9) 0.104(6) 0.045(6) -0.002(6) -0.049(7)
C19 0.180(8) 0.266(9) 0.105(6) 0.048(6) -0.008(6) -0.051(7)
C18 0.175(8) 0.273(9) 0.105(6) 0.050(6) -0.016(6) -0.054(7)
C17 0.175(7) 0.268(8) 0.102(5) 0.050(6) -0.018(6) -0.056(7)
C22 0.170(7) 0.243(8) 0.089(5) 0.046(6) -0.011(5) -0.051(7)
C22A 0.171(7) 0.246(8) 0.087(5) 0.048(6) -0.013(6) -0.051(7)

loop_
_atom_type_symbol
_atom_type_description
_atom_type_scat_dispersion_real
_atom_type_scat_dispersion_imag
_atom_type_scat_source
C C 0.0181 0.0091 'International Tables Vol C Tables 4.2.6.8 and 6.1.1.4'
H H 0.0000 0.0000 'International Tables Vol C Tables 4.2.6.8 and 6.1.1.4'
N N 0.0311 0.0180 'International Tables Vol C Tables 4.2.6.8 and 6.1.1.4'
O O 0.0492 0.0322 'International Tables Vol C Tables 4.2.6.8 and 6.1.1.4'
Zn Zn -1.5491 0.6778 'International Tables Vol C Tables 4.2.6.8 and 6.1.1.4'

loop_
_geom_angle_atom_site_label_1
_geom_angle_atom_site_label_2
_geom_angle_atom_site_label_3
_geom_angle
_geom_angle_site_symmetry_1
_geom_angle_site_symmetry_3
_geom_angle_publ_flag
O2 Zn1 O2 180.0 7_566 . ?
O2 Zn1 O3 85.94(13) . 4_546 ?
O2 Zn1 O3 94.06(13) 7_566 4_546 ?
O2 Zn1 O3 94.06(13) . 6_575 ?
O2 Zn1 O3 85.94(13) 7_566 6_575 ?
O2 Zn1 O5 90.73(12) . . ?
O2 Zn1 O5 89.27(12) 7_566 . ?
O2 Zn1 O5 90.73(12) 7_566 7_566 ?
O2 Zn1 O5 89.27(12) . 7_566 ?
O3 Zn1 O3 180.00(19) 6_575 4_546 ?
O3 Zn1 O5 90.57(12) 6_575 . ?
O3 Zn1 O5 90.56(12) 4_546 7_566 ?
O3 Zn1 O5 89.43(12) 4_546 . ?
O3 Zn1 O5 89.44(12) 6_575 7_566 ?
O5 Zn1 O5 180.0 . 7_566 ?
O1 Zn2 O4 110.77(16) . 6_575 ?
O1 Zn2 O5 109.37(12) . . ?
O5 Zn2 O4 100.54(14) . 6_575 ?
O7 Zn2 O1 99.87(17) . . ?
O7 Zn2 O4 102.54(16) . 6_575 ?
O7 Zn2 O5 132.91(17) . . ?
C1 O1 Zn2 124.1(3) . . ?
C1 O2 Zn1 135.1(2) . . ?
C8 O3 Zn1 136.7(3) . 4_556 ?
C8 O4 Zn2 116.3(3) . 6_576 ?
Zn2 O5 Zn1 101.83(13) . . ?
C9 O5 Zn1 123.9(3) . . ?
C9 O5 Zn2 108.4(3) . . ?
C13 O7 Zn2 107.7(3) . . ?
O1 C1 C2 117.1(3) . . ?
O2 C1 O1 126.4(4) . . ?
O2 C1 C2 116.4(3) . . ?
C3 C2 C1 120.2(3) . . ?
C7 C2 C1 121.0(4) . . ?
C7 C2 C3 118.7(4) . . ?
C2 C3 H3 119.6 . . ?
C4 C3 C2 120.7(4) . . ?
C4 C3 H3 119.6 . . ?
C3 C4 H4 120.0 . . ?
C3 C4 C5 120.0(5) . . ?
C5 C4 H4 120.0 . . ?
C4 C5 C8 120.0(4) . . ?
C6 C5 C4 119.1(4) . . ?
C6 C5 C8 120.9(4) . . ?
C5 C6 H6 119.9 . . ?
C7 C6 C5 120.2(4) . . ?
C7 C6 H6 119.9 . . ?
C2 C7 H7 119.4 . . ?
C6 C7 C2 121.3(4) . . ?
C6 C7 H7 119.4 . . ?
O3 C8 O4 124.7(4) . . ?
O3 C8 C5 117.3(4) . . ?
O4 C8 C5 117.9(4) . . ?
O5 C9 C10 116.7(4) . . ?
O6 C9 O5 122.4(5) . . ?
O6 C9 C10 120.9(5) . . ?
C11 C10 C9 119.6(4) . . ?
C12 C10 C9 120.0(4) . . ?
C12 C10 C11 120.4(5) . . ?
C10 C11 H11 120.2 . . ?
C12 C11 C10 119.6(5) 7_556 . ?
C12 C11 H11 120.2 7_556 . ?
C10 C12 C11 120.0(5) . 7_556 ?
C10 C12 H12 120.0 . . ?
C11 C12 H12 120.0 7_556 . ?
O7 C13 O8 125.9(5) . . ?
O7 C13 C14 115.9(4) . . ?
O8 C13 C14 118.3(4) . . ?
C15 C14 C13 118.8(5) . . ?
C16 C14 C13 120.9(6) . . ?
C16 C14 C15 120.2(5) . . ?
C14 C15 H15 120.9 . . ?
C14 C15 C16 118.3(6) . 5_666 ?
C16 C15 H15 120.9 5_666 . ?
C14 C16 C15 121.5(6) . 5_666 ?
C14 C16 H16 119.2 . . ?
C15 C16 H16 119.2 5_666 . ?
C21 N1 H1 104.4 . . ?
C21 N1 C17 120.0 . . ?
C21 N1 C22 124.1(15) . . ?
C21 N1 C22A 127.1(16) . . ?
C17 N1 H1 104.4 . . ?
C17 N1 C22 115.4(16) . . ?
C17 N1 C22A 94.0(18) . . ?
C22A N1 H1 104.4 . . ?
N1 C21 H21 120.0 . . ?
C20 C21 N1 120.0 . . ?
C20 C21 H21 120.0 . . ?
C21 C20 H20 120.0 . . ?
C21 C20 C19 120.0 . . ?
C19 C20 H20 120.0 . . ?
C19 C19 C20 117.3(15) 2_656 . ?
C19 C19 C18 122.5(16) 2_656 . ?
C18 C19 C20 120.0 . . ?
C19 C18 H18 120.0 . . ?
C19 C18 C17 120.0 . . ?
C17 C18 H18 120.0 . . ?
N1 C17 H17 120.0 . . ?
C18 C17 N1 120.0 . . ?
C18 C17 H17 120.0 . . ?
N1 C22 H22A 109.5 . . ?
N1 C22 H22B 109.5 . . ?
N1 C22 H22C 109.5 . . ?
H22A C22 H22B 109.5 . . ?
H22A C22 H22C 109.5 . . ?
H22B C22 H22C 109.5 . . ?
N1 C22A H22D 109.5 . . ?
N1 C22A H22E 109.5 . . ?
N1 C22A H22F 109.5 . . ?
H22D C22A H22E 109.5 . . ?
H22D C22A H22F 109.5 . . ?
H22E C22A H22F 109.5 . . ?

loop_
_geom_bond_atom_site_label_1
_geom_bond_atom_site_label_2
_geom_bond_distance
_geom_bond_site_symmetry_2
_geom_bond_publ_flag
Zn1 O2 2.034(3) 7_566 ?
Zn1 O2 2.034(3) . ?
Zn1 O3 2.046(3) 4_546 ?
Zn1 O3 2.046(3) 6_575 ?
Zn1 O5 2.185(3) 7_566 ?
Zn1 O5 2.185(3) . ?
Zn2 O1 1.950(3) . ?
Zn2 O4 1.976(3) 6_575 ?
Zn2 O5 1.972(3) . ?
Zn2 O7 1.946(3) . ?
O1 C1 1.260(3) . ?
O2 C1 1.247(3) . ?
O3 Zn1 2.046(3) 4_556 ?
O3 C8 1.256(5) . ?
O4 Zn2 1.976(3) 6_576 ?
O4 C8 1.266(6) . ?
O5 C9 1.309(6) . ?
O6 C9 1.241(6) . ?
O7 C13 1.238(4) . ?
O8 C13 1.242(4) . ?
C1 C2 1.505(6) . ?
C2 C3 1.393(7) . ?
C2 C7 1.381(5) . ?
C3 H3 0.9500 . ?
C3 C4 1.366(7) . ?
C4 H4 0.9500 . ?
C4 C5 1.399(6) . ?
C5 C6 1.389(6) . ?
C5 C8 1.485(6) . ?
C6 H6 0.9500 . ?
C6 C7 1.363(6) . ?
C7 H7 0.9500 . ?
C9 C10 1.498(7) . ?
C10 C11 1.400(7) . ?
C10 C12 1.383(7) . ?
C11 H11 0.9500 . ?
C11 C12 1.398(7) 7_556 ?
C12 C11 1.398(7) 7_556 ?
C12 H12 0.9500 . ?
C13 C14 1.515(6) . ?
C14 C15 1.387(9) . ?
C14 C16 1.366(8) . ?
C15 H15 0.9500 . ?
C15 C16 1.412(7) 5_666 ?
C16 C15 1.412(7) 5_666 ?
C16 H16 0.9500 . ?
N1 H1 1.0000 . ?
N1 C21 1.3900 . ?
N1 C17 1.3900 . ?
N1 C22 1.48(2) . ?
N1 C22A 1.48(2) . ?
C21 H21 0.9500 . ?
C21 C20 1.3900 . ?
C20 H20 0.9500 . ?
C20 C19 1.3900 . ?
C19 C19 1.387(18) 2_656 ?
C19 C18 1.3900 . ?
C18 H18 0.9500 . ?
C18 C17 1.3900 . ?
C17 H17 0.9500 . ?
C22 H22A 0.9800 . ?
C22 H22B 0.9800 . ?
C22 H22C 0.9800 . ?
C22A H22D 0.9800 . ?
C22A H22E 0.9800 . ?
C22A H22F 0.9800 . ?

loop_
_geom_torsion_atom_site_label_1
_geom_torsion_atom_site_label_2
_geom_torsion_atom_site_label_3
_geom_torsion_atom_site_label_4
_geom_torsion
_geom_torsion_site_symmetry_1
_geom_torsion_site_symmetry_2
_geom_torsion_site_symmetry_3
_geom_torsion_site_symmetry_4
_geom_torsion_publ_flag
Zn1 O2 C1 O1 -13.0(8) . . . . ?
Zn1 O2 C1 C2 166.4(3) . . . . ?
Zn1 O3 C8 O4 47.5(7) 4_556 . . . ?
Zn1 O3 C8 C5 -132.8(4) 4_556 . . . ?
Zn1 O5 C9 O6 -99.2(5) . . . . ?
Zn1 O5 C9 C10 82.5(5) . . . . ?
Zn2 O1 C1 O2 -12.2(7) . . . . ?
Zn2 O1 C1 C2 168.4(3) . . . . ?
Zn2 O4 C8 O3 -4.6(7) 6_576 . . . ?
Zn2 O4 C8 C5 175.7(4) 6_576 . . . ?
Zn2 O5 C9 O6 19.7(6) . . . . ?
Zn2 O5 C9 C10 -158.6(3) . . . . ?
Zn2 O7 C13 O8 -11.3(10) . . . . ?
Zn2 O7 C13 C14 169.1(5) . . . . ?
O1 C1 C2 C3 5.9(8) . . . . ?
O1 C1 C2 C7 -171.9(5) . . . . ?
O2 C1 C2 C3 -173.6(6) . . . . ?
O2 C1 C2 C7 8.6(8) . . . . ?
O5 C9 C10 C11 -173.2(4) . . . . ?
O5 C9 C10 C12 9.3(6) . . . . ?
O6 C9 C10 C11 8.5(7) . . . . ?
O6 C9 C10 C12 -169.0(5) . . . . ?
O7 C13 C14 C15 161.9(7) . . . . ?
O7 C13 C14 C16 -20.2(11) . . . . ?
O8 C13 C14 C15 -17.7(11) . . . . ?
O8 C13 C14 C16 160.3(8) . . . . ?
C1 C2 C3 C4 -179.0(6) . . . . ?
C1 C2 C7 C6 177.5(5) . . . . ?
C2 C3 C4 C5 2.1(12) . . . . ?
C3 C2 C7 C6 -0.3(9) . . . . ?
C3 C4 C5 C6 -1.6(11) . . . . ?
C3 C4 C5 C8 179.2(6) . . . . ?
C4 C5 C6 C7 0.3(9) . . . . ?
C4 C5 C8 O3 -169.1(6) . . . . ?
C4 C5 C8 O4 10.7(8) . . . . ?
C5 C6 C7 C2 0.7(9) . . . . ?
C6 C5 C8 O3 11.8(8) . . . . ?
C6 C5 C8 O4 -168.5(5) . . . . ?
C7 C2 C3 C4 -1.1(11) . . . . ?
C8 C5 C6 C7 179.4(5) . . . . ?
C9 C10 C11 C12 -177.5(4) . . . 7_556 ?
C9 C10 C12 C11 177.5(4) . . . 7_556 ?
C11 C10 C12 C11 0.0(8) . . . 7_556 ?
C12 C10 C11 C12 0.0(8) . . . 7_556 ?
C13 C14 C15 C16 178.7(7) . . . 5_666 ?
C13 C14 C16 C15 -178.7(7) . . . 5_666 ?
C15 C14 C16 C15 -0.8(14) . . . 5_666 ?
C16 C14 C15 C16 0.8(14) . . . 5_666 ?
N1 C21 C20 C19 0.0 . . . . ?
C21 N1 C17 C18 0.0 . . . . ?
C21 C20 C19 C19 -174.9(14) . . . 2_656 ?
C21 C20 C19 C18 0.0 . . . . ?
C20 C19 C18 C17 0.0 . . . . ?
C19 C19 C18 C17 174.6(13) 2_656 . . . ?
C19 C18 C17 N1 0.0 . . . . ?
C17 N1 C21 C20 0.0 . . . . ?
C22 N1 C21 C20 -172(2) . . . . ?
C22 N1 C17 C18 173(2) . . . . ?
C22A N1 C21 C20 -123(2) . . . . ?
C22A N1 C17 C18 137.7(18) . . . . ?

loop_
_smtbx_masks_void_nr
_smtbx_masks_void_average_x
_smtbx_masks_void_average_y
_smtbx_masks_void_average_z
_smtbx_masks_void_volume
_smtbx_masks_void_count_electrons
_smtbx_masks_void_content
1 0.000 0.500 -0.513 1006.3 204.7 ?
2 0.500 0.000 -0.292 1006.3 204.7 ?
